data_2013995
loop_
_publ_author_name
'Kubicki, Maciej'

_publ_section_title
;
 Cyano--cyano and chloro--cyano interactions in two imidazole
 derivatives
;
_journal_issue 4
_journal_name_full 'Acta Crystallographica Section C'
_journal_page_first o255
_journal_page_last o257
_journal_paper_doi 10.1107/S0108270104003294
_journal_volume 60
_journal_year 2004
_chemical_formula_iupac 'C11 H8 N4 O2'
_chemical_formula_moiety 'C11 H8 N4 O2'
_chemical_formula_sum 'C11 H8 N4 O2'
_chemical_formula_weight 228.21
_chemical_name_systematic
;
2-methyl-4-nitro-1-phenyl-1H-imidazole-5-carbonitrile
;
_space_group_IT_number 14
_symmetry_cell_setting monoclinic
_symmetry_space_group_name_Hall '-P 2yn'
_symmetry_space_group_name_H-M 'P 1 21/n 1'
_atom_sites_solution_hydrogens geom
_atom_sites_solution_primary direct
_atom_sites_solution_secondary difmap
_audit_creation_method SHELXL-97
_cell_angle_alpha 90.00
_cell_angle_beta 103.313(7)
_cell_angle_gamma 90.00
_cell_formula_units_Z 4
_cell_length_a 9.8976(9)
_cell_length_b 9.6168(9)
_cell_length_c 11.6700(10)
_cell_measurement_reflns_used 2418
_cell_measurement_temperature 293(2)
_cell_measurement_theta_max 21
_cell_measurement_theta_min 3
_cell_volume 1080.94(17)
_computing_cell_refinement CrysAlisCCD
_computing_data_collection 'CrysAlisCCD (Oxford Diffraction, 2002)'
_computing_data_reduction 'CrysAlisRed (Oxford Diffraction, 2002)'
_computing_structure_refinement 'SHELXL97 (Sheldrick, 1997)'
_computing_structure_solution 'SHELXS97 (Sheldrick, 1990)'
_diffrn_ambient_temperature 293(2)
_diffrn_measured_fraction_theta_full 0.983
_diffrn_measured_fraction_theta_max 0.920
_diffrn_measurement_device_type 'KUMA KM-4 CCD four-circle diffractometer'
_diffrn_measurement_method '\w scan'
_diffrn_radiation_monochromator graphite
_diffrn_radiation_source 'fine-focus sealed tube'
_diffrn_radiation_type MoK\a
_diffrn_radiation_wavelength 0.71073
_diffrn_reflns_av_R_equivalents 0.0270
_diffrn_reflns_av_sigmaI/netI 0.0565
_diffrn_reflns_limit_h_max 11
_diffrn_reflns_limit_h_min -13
_diffrn_reflns_limit_k_max 13
_diffrn_reflns_limit_k_min -11
_diffrn_reflns_limit_l_max 15
_diffrn_reflns_limit_l_min -14
_diffrn_reflns_number 6917
_diffrn_reflns_theta_full 25.00
_diffrn_reflns_theta_max 29.26
_diffrn_reflns_theta_min 4.70
_exptl_absorpt_coefficient_mu 0.102
_exptl_absorpt_correction_type none
_exptl_crystal_colour colourless
_exptl_crystal_density_diffrn 1.402
_exptl_crystal_density_method 'not measured'
_exptl_crystal_description prism
_exptl_crystal_F_000 472
_exptl_crystal_size_max 0.3
_exptl_crystal_size_mid 0.25
_exptl_crystal_size_min 0.15
_refine_diff_density_max 0.112
_refine_diff_density_min -0.175
_refine_ls_extinction_method none
_refine_ls_goodness_of_fit_ref 0.913
_refine_ls_hydrogen_treatment mixed
_refine_ls_matrix_type full
_refine_ls_number_parameters 176
_refine_ls_number_reflns 2708
_refine_ls_number_restraints 0
_refine_ls_restrained_S_all 0.913
_refine_ls_R_factor_all 0.0959
_refine_ls_R_factor_gt 0.0386
_refine_ls_shift/su_max 0.003
_refine_ls_shift/su_mean 0.000
_refine_ls_structure_factor_coef Fsqd
_refine_ls_weighting_details 'calc w=1/[\s^2^(Fo^2^)+(0.04P)^2^] where P=(Fo^2^+2Fc^2^)/3'
_refine_ls_weighting_scheme calc
_refine_ls_wR_factor_gt 0.0809
_refine_ls_wR_factor_ref 0.0932
_reflns_number_gt 1380
_reflns_number_total 2708
_reflns_threshold_expression I>2\s(I)
_cod_data_source_file gd1304.cif
_cod_data_source_block I
_cod_original_sg_symbol_H-M 'P 21/n'
_cod_database_code 2013995

loop_
_symmetry_equiv_pos_as_xyz
'x, y, z'
'-x+1/2, y+1/2, -z+1/2'
'-x, -y, -z'
'x-1/2, -y-1/2, z-1/2'

loop_
_atom_site_label
_atom_site_fract_x
_atom_site_fract_y
_atom_site_fract_z
_atom_site_U_iso_or_equiv
_atom_site_adp_type
_atom_site_calc_flag
_atom_site_refinement_flags
_atom_site_occupancy
_atom_site_disorder_assembly
_atom_site_disorder_group
_atom_site_type_symbol
N1 0.68836(11) 0.07163(12) 0.35541(10) 0.0422(3) Uani d . 1 . . N
C11 0.72914(14) 0.05299(14) 0.24477(12) 0.0401(3) Uani d . 1 . . C
C12 0.64864(17) -0.02692(16) 0.15774(13) 0.0498(4) Uani d . 1 . . C
H12 0.5670(16) -0.0706(15) 0.1701(12) 0.054(4) Uiso d . 1 . . H
C13 0.68759(18) -0.0407(2) 0.05250(15) 0.0607(5) Uani d . 1 . . C
H13 0.6374(17) -0.0988(17) -0.0065(15) 0.069(5) Uiso d . 1 . . H
C14 0.80361(18) 0.02539(19) 0.03470(16) 0.0618(5) Uani d . 1 . . C
H14 0.8225(16) 0.0164(18) -0.0381(17) 0.080(6) Uiso d . 1 . . H
C15 0.88281(19) 0.10485(19) 0.12165(15) 0.0588(5) Uani d . 1 . . C
H15 0.9612(18) 0.1520(16) 0.1141(14) 0.068(5) Uiso d . 1 . . H
C16 0.84701(16) 0.11851(17) 0.22847(15) 0.0494(4) Uani d . 1 . . C
H16 0.9023(16) 0.1678(14) 0.2905(14) 0.054(4) Uiso d . 1 . . H
C2 0.58798(14) 0.15987(15) 0.37605(13) 0.0464(4) Uani d . 1 . . C
C21 0.50057(17) 0.24700(17) 0.28327(15) 0.0623(5) Uani d . 1 . . C
H21A 0.4376 0.3009 0.3167 0.146(5) Uiso calc R 1 . . H
H21B 0.4488 0.1884 0.2221 0.146(5) Uiso calc R 1 . . H
H21C 0.5587 0.3083 0.2508 0.146(5) Uiso calc R 1 . . H
N3 0.58068(12) 0.15680(13) 0.48740(11) 0.0504(3) Uani d . 1 . . N
C4 0.67827(15) 0.06517(16) 0.53828(12) 0.0467(4) Uani d . 1 . . C
N4 0.70230(15) 0.03338(16) 0.66203(12) 0.0599(4) Uani d . 1 . . N
O41 0.63201(15) 0.09102(14) 0.72030(11) 0.0862(4) Uani d . 1 . . O
O42 0.79373(14) -0.05070(16) 0.70153(10) 0.0839(4) Uani d . 1 . . O
C5 0.74742(14) 0.00858(15) 0.46121(12) 0.0429(4) Uani d . 1 . . C
C51 0.85333(16) -0.09359(17) 0.47370(12) 0.0485(4) Uani d . 1 . . C
N51 0.93848(15) -0.17517(16) 0.48416(12) 0.0680(4) Uani d . 1 . . N

loop_
_atom_site_aniso_label
_atom_site_aniso_U_11
_atom_site_aniso_U_22
_atom_site_aniso_U_33
_atom_site_aniso_U_12
_atom_site_aniso_U_13
_atom_site_aniso_U_23
N1 0.0431(7) 0.0448(7) 0.0402(7) -0.0005(6) 0.0128(5) -0.0010(6)
C11 0.0421(8) 0.0412(8) 0.0380(8) 0.0021(6) 0.0115(6) 0.0018(6)
C12 0.0445(9) 0.0534(10) 0.0511(10) -0.0031(8) 0.0100(7) -0.0046(7)
C13 0.0588(11) 0.0735(13) 0.0461(10) 0.0050(9) 0.0042(8) -0.0127(9)
C14 0.0638(12) 0.0829(13) 0.0420(10) 0.0137(10) 0.0188(9) 0.0035(9)
C15 0.0542(10) 0.0687(12) 0.0597(11) -0.0004(9) 0.0257(9) 0.0107(9)
C16 0.0470(9) 0.0531(10) 0.0483(9) -0.0032(8) 0.0114(8) -0.0018(8)
C2 0.0470(9) 0.0434(9) 0.0519(10) -0.0005(7) 0.0179(7) -0.0020(7)
C21 0.0643(11) 0.0568(10) 0.0669(11) 0.0157(9) 0.0173(9) 0.0089(8)
N3 0.0499(7) 0.0541(8) 0.0508(8) -0.0019(6) 0.0192(6) -0.0040(6)
C4 0.0477(9) 0.0550(10) 0.0392(8) -0.0109(7) 0.0140(7) -0.0018(7)
N4 0.0580(10) 0.0777(11) 0.0462(8) -0.0130(8) 0.0168(7) -0.0014(8)
O41 0.0985(10) 0.1148(11) 0.0573(8) -0.0010(8) 0.0428(7) -0.0084(8)
O42 0.0812(9) 0.1163(12) 0.0531(8) 0.0112(9) 0.0132(7) 0.0181(7)
C5 0.0412(8) 0.0468(9) 0.0409(8) -0.0050(7) 0.0096(6) 0.0002(7)
C51 0.0479(9) 0.0529(10) 0.0426(9) -0.0036(8) 0.0063(7) 0.0002(7)
N51 0.0661(9) 0.0689(10) 0.0644(10) 0.0127(8) 0.0056(7) -0.0014(8)

loop_
_atom_type_symbol
_atom_type_description
_atom_type_scat_dispersion_real
_atom_type_scat_dispersion_imag
_atom_type_scat_source
C C 0.0033 0.0016 'International Tables Vol C Tables 4.2.6.8 and 6.1.1.4'
H H 0.0000 0.0000 'International Tables Vol C Tables 4.2.6.8 and 6.1.1.4'
N N 0.0061 0.0033 'International Tables Vol C Tables 4.2.6.8 and 6.1.1.4'
O O 0.0106 0.0060 'International Tables Vol C Tables 4.2.6.8 and 6.1.1.4'

loop_
_geom_angle_atom_site_label_1
_geom_angle_atom_site_label_2
_geom_angle_atom_site_label_3
_geom_angle
_geom_angle_publ_flag
C2 N1 C5 106.86(11) ?
C2 N1 C11 126.53(12) ?
C5 N1 C11 126.55(11) ?
C12 C11 C16 121.32(14) ?
C12 C11 N1 119.66(12) ?
C16 C11 N1 119.00(13) ?
C11 C12 C13 118.71(16) ?
C11 C12 H12 120.2(9) ?
C13 C12 H12 121.1(9) ?
C14 C13 C12 120.5(2) y
C14 C13 H13 119.1(10) ?
C12 C13 H13 120.3(10) ?
C15 C14 C13 120.4(2) y
C15 C14 H14 122.6(11) ?
C13 C14 H14 117.0(11) ?
C14 C15 C16 120.2(2) y
C14 C15 H15 123.9(11) ?
C16 C15 H15 115.9(11) ?
C11 C16 C15 118.92(16) ?
C11 C16 H16 119.4(9) ?
C15 C16 H16 121.7(9) ?
N3 C2 N1 111.48(13) ?
N3 C2 C21 125.32(13) ?
N1 C2 C21 123.20(13) ?
C2 C21 H21A 109.5 ?
C2 C21 H21B 109.5 ?
H21A C21 H21B 109.5 ?
C2 C21 H21C 109.5 ?
H21A C21 H21C 109.5 ?
H21B C21 H21C 109.5 ?
C2 N3 C4 104.70(12) ?
N3 C4 C5 112.97(13) ?
N3 C4 N4 121.26(13) ?
C5 C4 N4 125.77(15) ?
O41 N4 O42 124.15(15) ?
O41 N4 C4 118.76(16) ?
O42 N4 C4 117.09(14) ?
C4 C5 N1 103.98(12) ?
C4 C5 C51 132.83(14) ?
N1 C5 C51 123.17(12) ?
N51 C51 C5 179.70(19) ?

loop_
_geom_bond_atom_site_label_1
_geom_bond_atom_site_label_2
_geom_bond_site_symmetry_2
_geom_bond_distance
_geom_bond_publ_flag
N1 C2 . 1.3695(17) ?
N1 C5 . 1.3790(17) ?
N1 C11 . 1.4499(17) ?
C11 C12 . 1.3726(19) ?
C11 C16 . 1.377(2) ?
C12 C13 . 1.376(2) ?
C12 H12 . 0.951(15) ?
C13 C14 . 1.370(2) ?
C13 H13 . 0.935(17) ?
C14 C15 . 1.365(2) ?
C14 H14 . 0.914(19) ?
C15 C16 . 1.379(2) ?
C15 H15 . 0.920(17) ?
C16 H16 . 0.930(15) ?
C2 N3 . 1.3183(17) ?
C2 C21 . 1.480(2) ?
C21 H21A . 0.9600 ?
C21 H21B . 0.9600 ?
C21 H21C . 0.9600 ?
N3 C4 . 1.3408(18) ?
C4 C5 . 1.3628(19) ?
C4 N4 . 1.4413(19) ?
N4 O41 . 1.2131(16) ?
N4 O42 . 1.2220(17) ?
C5 C51 . 1.419(2) ?
C51 N51 . 1.1372(18) ?

loop_
_geom_hbond_atom_site_label_D
_geom_hbond_atom_site_label_H
_geom_hbond_atom_site_label_A
_geom_hbond_site_symmetry_A
_geom_hbond_distance_DH
_geom_hbond_distance_HA
_geom_hbond_distance_DA
_geom_hbond_angle_DHA
C12 H12 O41 3_656 0.95(2) 2.59(2) 3.456(2) 151.0(10)

loop_
_geom_torsion_atom_site_label_1
_geom_torsion_atom_site_label_2
_geom_torsion_atom_site_label_3
_geom_torsion_atom_site_label_4
_geom_torsion
C2 N1 C11 C12 -78.56(17)
C5 N1 C11 C12 104.58(16)
C2 N1 C11 C16 100.17(17)
C5 N1 C11 C16 -76.69(18)
C16 C11 C12 C13 -0.1(2)
N1 C11 C12 C13 178.59(13)
C11 C12 C13 C14 -0.7(2)
C12 C13 C14 C15 0.6(3)
C13 C14 C15 C16 0.4(3)
C12 C11 C16 C15 1.1(2)
N1 C11 C16 C15 -177.63(13)
C14 C15 C16 C11 -1.2(2)
C5 N1 C2 N3 0.29(15)
C11 N1 C2 N3 -177.07(12)
C5 N1 C2 C21 -179.95(13)
C11 N1 C2 C21 2.7(2)
N1 C2 N3 C4 0.09(16)
C21 C2 N3 C4 -179.67(14)
C2 N3 C4 C5 -0.46(16)
C2 N3 C4 N4 179.88(12)
N3 C4 N4 O41 0.2(2)
C5 C4 N4 O41 -179.43(14)
N3 C4 N4 O42 -179.59(14)
C5 C4 N4 O42 0.8(2)
N3 C4 C5 N1 0.63(16)
N4 C4 C5 N1 -179.73(12)
N3 C4 C5 C51 -177.70(14)
N4 C4 C5 C51 1.9(3)
C2 N1 C5 C4 -0.53(14)
C11 N1 C5 C4 176.83(12)
C2 N1 C5 C51 178.01(13)
C11 N1 C5 C51 -4.6(2)

loop_
_cod_related_entry_id
_cod_related_entry_database
_cod_related_entry_code
1 ChemSpider 21134277
